data_2006275
loop_
_publ_author_name
'Mague, Joel T.'
'Vang, Sue'
'Berge, Douglas G.'
'Wacholtz, William F.'

_publ_section_title
;
 Isomerism/Tautomerism in Hydrazones Derived from Thiophenaldehydes and
 2-Hydrazinoquinoline
;
_journal_issue 7
_journal_name_full 'Acta Crystallographica Section C'
_journal_page_first 973
_journal_page_last 979
_journal_paper_doi 10.1107/S0108270197001212
_journal_volume 53
_journal_year 1997
_chemical_formula_structural 'C14 H10 Cl1 N3 S1'
_chemical_formula_sum 'C14 H10 Cl N3 S'
_chemical_formula_weight 287.77
_chemical_name_systematic
;
2-(5-chlorothien-2-ylmethylidenehydrazino)quinoline
;
_symmetry_cell_setting orthorhombic
_symmetry_space_group_name_Hall 'P 2ac 2ab'
_symmetry_space_group_name_H-M 'P 21 21 21'
_atom_type_scat_source International_Tables_for_Xray_Crystallography
_cell_angle_alpha 90.000(8)
_cell_angle_beta 90.000(10)
_cell_angle_gamma 90.000(10)
_cell_formula_units_Z 4
_cell_length_a 4.6689(8)
_cell_length_b 11.6030(10)
_cell_length_c 23.744(2)
_cell_measurement_reflns_used 25
_cell_measurement_temperature 293
_cell_measurement_theta_max 16
_cell_measurement_theta_min 11
_cell_volume 1286.3(3)
_computing_cell_refinement CAD4_software
_computing_data_collection CAD4_software_(Enraf-Nonius,_1989)
_computing_data_reduction PROCESS_MolEN_(Fair,_1990)
_computing_molecular_graphics ORTEPII_(Johnson,_1976)
_computing_publication_material CIF_VAX_MolEN
_computing_structure_refinement LSFM_MolEN
_computing_structure_solution Direct_methods_(SIR;_Burla_et_al.,_1989)
_diffrn_ambient_temperature 293
_diffrn_measurement_device Enraf_Nonius_CAD4
_diffrn_measurement_method \q/2\q
_diffrn_radiation_type 'Mo K\a'
_diffrn_radiation_wavelength 0.71073
_diffrn_reflns_av_R_equivalents 0.000
_diffrn_reflns_limit_h_max 5
_diffrn_reflns_limit_h_min 0
_diffrn_reflns_limit_k_max 13
_diffrn_reflns_limit_k_min 0
_diffrn_reflns_limit_l_max 28
_diffrn_reflns_limit_l_min 0
_diffrn_reflns_number 1362
_diffrn_reflns_theta_max 25.00
_diffrn_reflns_theta_min 1.72
_diffrn_standards_decay_% -1.4
_diffrn_standards_interval_time 120
_diffrn_standards_number 2
_exptl_absorpt_coefficient_mu 0.447
_exptl_absorpt_correction_type none
_exptl_crystal_colour Yellow
_exptl_crystal_density_diffrn 1.49
_exptl_crystal_density_meas ?
_exptl_crystal_density_method none
_exptl_crystal_description Plate
_exptl_crystal_F_000 592
_exptl_crystal_size_max 0.53
_exptl_crystal_size_mid 0.36
_exptl_crystal_size_min 0.23
_refine_diff_density_max 0.26
_refine_diff_density_min -0.14
_refine_ls_abs_structure_details
;
See Experimental
;
_refine_ls_extinction_method none
_refine_ls_goodness_of_fit_obs 1.38
_refine_ls_hydrogen_treatment noref
_refine_ls_matrix_type full
_refine_ls_number_parameters 176
_refine_ls_number_reflns 1181
_refine_ls_number_restraints 0
_refine_ls_R_factor_all 0.041
_refine_ls_R_factor_obs .027
_refine_ls_shift/esd_max 0.088
_refine_ls_structure_factor_coef F
_refine_ls_weighting_details 'w = 4Fo^2^/[\s^2^(Fo^2^) + 0.0016 Fo^4^]'
_refine_ls_weighting_scheme calc
_refine_ls_wR_factor_obs .038
_reflns_number_observed 1181
_reflns_number_total 1362
_reflns_observed_criterion >3.0\s(I)
_cod_data_source_file bk1314.cif
_cod_data_source_block 4
_cod_depositor_comments
;
The following automatic conversions were performed:

'_exptl_crystal_density_meas' value 'none' was changed to '?' - the
value is perceived as not measured.

Automatic conversion script
Id: cif_fix_values 3008 2015-01-20 13:52:24Z robertas 

The following automatic conversions were performed:

'_refine_ls_weighting_scheme' value 'w = 4Fo^2^/[\s^2^(Fo^2^) +
0.0016 Fo^4^]' was changed to 'calc'. New tag
'_refine_ls_weighting_details' was created. The value of the new tag
was set to 'w = 4Fo^2^/[\s^2^(Fo^2^) + 0.0016 Fo^4^]'.

Automatic conversion script
Id: cif_fix_values 3143 2015-03-26 13:38:13Z robertas 
;
_cod_original_sg_symbol_H-M 'P 21 21 21 '
_cod_original_formula_sum 'C14 H10 Cl1 N3 S1'
_cod_database_code 2006275
_cod_database_fobs_code 2006275

loop_
_atom_site_aniso_label
_atom_site_aniso_U_11
_atom_site_aniso_U_22
_atom_site_aniso_U_33
_atom_site_aniso_U_12
_atom_site_aniso_U_13
_atom_site_aniso_U_23
Cl .0689(5) .0498(3) .0669(4) -.0113(4) .0116(4) .0141(3)
S .0499(3) .0350(3) .0477(3) .0003(3) .0088(3) -.0020(3)
N1 .0330(10) .0390(10) .0381(9) -.0010(10) .0010(10) .0033(9)
N2 .0370(10) .0316(9) .0420(10) .0000(10) .0060(10) .0053(8)
N3 .0310(10) .0300(8) .0377(9) -.0023(9) -.0025(9) .0027(8)
C1 .0370(10) .0420(10) .0430(10) -.0010(10) .0000(10) .0060(10)
C2 .0440(10) .0490(10) .0420(10) .0040(10) .0080(10) .0000(10)
C3 .0460(10) .0360(10) .0460(10) .0010(10) .0040(10) -.0040(10)
C4 .0320(10) .0360(10) .0390(10) .0030(10) -.0020(10) .0020(10)
C5 .0350(10) .0330(10) .0440(10) .0020(10) -.0010(10) .0050(10)
C6 .0310(10) .0320(10) .0350(10) .0010(10) -.0070(10) .0020(10)
C7 .0410(10) .0330(10) .0490(10) -.0040(10) .0060(10) .0100(10)
C8 .0470(10) .0300(10) .0570(10) -.0010(10) .0040(10) .0040(10)
C9 .0360(10) .0350(10) .0410(10) .0030(10) -.0040(10) -.0020(10)
C10 .0510(10) .0400(10) .0540(10) .0050(10) -.0010(10) -.0090(10)
C11 .048(2) .060(2) .0490(10) .0050(10) .0040(10) -.0110(10)
C12 .0450(10) .060(2) .0450(10) -.0030(10) .0080(10) .0030(10)
C13 .0390(10) .0400(10) .0450(10) -.0020(10) .0030(10) .0020(10)
C14 .0280(10) .0360(10) .0360(10) .0020(10) -.0060(10) .0020(10)

loop_
_atom_site_label
_atom_site_fract_x
_atom_site_fract_y
_atom_site_fract_z
_atom_site_U_iso_or_equiv
_atom_site_thermal_displace_type
_atom_site_calc_flag
Cl -.9043(2) -.15314(6) .74016(3) .0618(2) Uani ?
S -.5302(2) -.04750(5) .65314(3) .0442(2) Uani ?
N1 -.1458(5) .0833(2) .57763(8) .0367(5) Uani ?
N2 .0356(5) .1315(2) .53941(8) .0371(5) Uani ?
N3 .3733(4) .1075(2) .46997(8) .0328(4) Uani ?
C1 -.7536(6) -.0333(2) .71000(10) .0408(6) Uani ?
C2 -.7877(6) .0766(2) .72660(10) .0450(7) Uani ?
C3 -.6292(6) .1528(2) .69290(10) .0425(6) Uani ?
C4 -.4773(6) .1003(2) .65150(10) .0360(6) Uani ?
C5 -.2852(5) .1493(2) .61040(10) .0372(6) Uani ?
C6 .1862(5) .0592(2) .50446(9) .0324(5) Uani ?
C7 .1366(6) -.0621(2) .50670(10) .0410(6) Uani ?
C8 .2750(6) -.1307(2) .47060(10) .0443(6) Uani ?
C9 .4727(6) -.0844(2) .43150(10) .0374(6) Uani ?
C10 .6224(7) -.1506(2) .39140(10) .0483(7) Uani ?
C11 .8127(7) -.1010(3) .35580(10) .0523(8) Uani ?
C12 .8599(6) .0175(3) .35790(10) .0498(7) Uani ?
C13 .7153(6) .0852(2) .39560(10) .0415(6) Uani ?
C14 .5170(5) .0369(2) .43350(9) .0332(5) Uani ?
H2n .014(6) .206(2) .5340(10) .054(8) Uiso ?
H2 -.9045 .0997 .7574 .0540 Uiso calc
H3 -.6285 .2339 .6985 .0509 Uiso calc
H5 -.2629 .2305 .6079 .0447 Uiso calc
H7 .0071 -.0936 .5334 .0492 Uiso calc
H8 .2402 -.2113 .4711 .0532 Uiso calc
H10 .5894 -.2313 .3893 .0580 Uiso calc
H11 .9140 -.1471 .3294 .0628 Uiso calc
H12 .9939 .0517 .3329 .0597 Uiso calc
H13 .7493 .1659 .3963 .0498 Uiso calc

loop_
_geom_angle_atom_site_label_1
_geom_angle_atom_site_label_2
_geom_angle_atom_site_label_3
_geom_angle
_geom_angle_publ_flag
C1 S C4 90.50(10) ?
N2 N1 C5 118.6(2) yes
N1 N2 C6 118.0(2) yes
N1 N2 H2n 116.0(10) yes
C6 N2 H2n 124.0(10) yes
C6 N3 C14 117.5(2) yes
Cl C1 S 120.0(2) ?
Cl C1 C2 126.7(2) ?
S C1 C2 113.3(2) ?
C1 C2 C3 111.5(3) ?
C2 C3 C4 113.9(3) ?
S C4 C3 110.8(2) ?
S C4 C5 119.5(2) ?
C3 C4 C5 129.7(2) ?
N1 C5 C4 119.7(2) yes
N2 C6 N3 117.0(2) yes
N2 C6 C7 119.8(2) yes
N3 C6 C7 123.2(2) yes
C6 C7 C8 119.1(3) ?
C7 C8 C9 120.7(2) ?
C8 C9 C10 124.0(3) ?
C8 C9 C14 116.6(3) ?
C10 C9 C14 119.3(3) ?
C9 C10 C11 121.0(3) ?
C10 C11 C12 120.0(3) ?
C11 C12 C13 120.8(3) ?
C12 C13 C14 120.9(3) ?
N3 C14 C9 122.8(2) ?
N3 C14 C13 119.2(2) ?
C9 C14 C13 117.9(3) ?

loop_
_geom_bond_atom_site_label_1
_geom_bond_atom_site_label_2
_geom_bond_distance
_geom_bond_publ_flag
Cl C1 1.716(3) ?
S C1 1.714(3) ?
S C4 1.733(3) ?
N1 N2 1.362(3) yes
N1 C5 1.271(3) yes
N2 C6 1.374(3) yes
N2 H2n .88(5) yes
N3 C6 1.322(3) yes
N3 C14 1.368(3) yes
C1 C2 1.344(4) ?
C2 C3 1.405(4) ?
C3 C4 1.356(4) ?
C4 C5 1.442(4) yes
C6 C7 1.427(4) yes
C7 C8 1.336(4) ?
C8 C9 1.414(4) ?
C9 C10 1.409(4) ?
C9 C14 1.423(4) ?
C10 C11 1.355(5) ?
C11 C12 1.393(5) ?
C12 C13 1.370(4) ?
C13 C14 1.407(4) ?
